data_4314183
loop_
_publ_author_name
'Maria Papachristou'
'Ioannis C. Pirmettis'
'Charalambos Tsoukalas'
'Dionyssia Papagiannopoulou'
'Catherine Raptopoulou'
'Aris Terzis'
'Chariklia I. Stassinopoulou'
'Efstratios Chiotellis'
'Maria Pelecanou'
'Minas Papadopoulos'

_publ_section_title
;
 Synthesis and Characterization of Novel Oxotechnetium (99Tc and 99mTc)
 and Oxorhenium Complexes from the 2,2'-Bipyridine (NN)/Thiol (S)
 Mixed-Ligand System
;
_journal_name_full 'Inorganic Chemistry'
_journal_page_first 5778
_journal_page_last 5784
_journal_paper_doi 10.1021/ic034368j
_journal_volume 42
_journal_year 2003
_chemical_formula_sum 'C32 H35 N2 O6 Re S3'
_chemical_formula_weight 826.00
_chemical_name_systematic
;
 ?
;
_space_group_IT_number 61
_symmetry_cell_setting orthorhombic
_symmetry_space_group_name_Hall '-P 2ac 2ab'
_symmetry_space_group_name_H-M 'P b c a'
_atom_sites_solution_hydrogens geom
_atom_sites_solution_primary direct
_atom_sites_solution_secondary difmap
_audit_creation_method SHELXL
_cell_angle_alpha 90.00
_cell_angle_beta 90.00
_cell_angle_gamma 90.00
_cell_formula_units_Z 8
_cell_length_a 16.32(1)
_cell_length_b 24.55(2)
_cell_length_c 16.94(1)
_cell_measurement_reflns_used 25
_cell_measurement_temperature 298
_cell_measurement_theta_max 11.5
_cell_measurement_theta_min 5.6
_cell_volume 6787(8)
_computing_cell_refinement 'Program LEAST (UCLA Cryst.package C.E.Strouse 1994)'
_computing_data_collection 'Program COLLECT (UCLA Cryst.package C.E.Strouse 1994)'
_computing_data_reduction 'Program REDUCE (UCLA Cryst.package C.E.Strouse 1994)'
_computing_molecular_graphics ORTEP
_computing_structure_refinement 'SHELXL-93 (Sheldrick, 1993)'
_computing_structure_solution 'SHELXS-86 (Sheldrick, 1986)'
_diffrn_ambient_temperature 298
_diffrn_measurement_device 'Crystal Logic Dual Goniometer'
_diffrn_measurement_method 'theta-2theta scans'
_diffrn_radiation_monochromator graphite
_diffrn_radiation_source 'fine-focus sealed tube'
_diffrn_radiation_type MoK\a
_diffrn_radiation_wavelength 0.71073
_diffrn_reflns_av_R_equivalents 0.1225
_diffrn_reflns_av_sigmaI/netI 0.0619
_diffrn_reflns_limit_h_max 0
_diffrn_reflns_limit_h_min -19
_diffrn_reflns_limit_k_max 0
_diffrn_reflns_limit_k_min -28
_diffrn_reflns_limit_l_max 0
_diffrn_reflns_limit_l_min -19
_diffrn_reflns_number 6171
_diffrn_reflns_theta_max 24.50
_diffrn_reflns_theta_min 1.92
_diffrn_standards_decay_% -2.9
_diffrn_standards_interval_count 97
_diffrn_standards_number 3
_exptl_absorpt_coefficient_mu 3.809
_exptl_absorpt_correction_T_max 1.00
_exptl_absorpt_correction_T_min 0.77
_exptl_absorpt_correction_type 'psi-scan empirical'
_exptl_crystal_colour red
_exptl_crystal_density_diffrn 1.617
_exptl_crystal_density_meas 1.60
_exptl_crystal_density_method 'floating method'
_exptl_crystal_description parallelipiped
_exptl_crystal_F_000 3296
_exptl_crystal_size_max 0.40
_exptl_crystal_size_mid 0.10
_exptl_crystal_size_min 0.05
_refine_diff_density_max 0.909
_refine_diff_density_min -0.851
_refine_diff_density_rms 0.140
_refine_ls_extinction_method none
_refine_ls_goodness_of_fit_all 1.051
_refine_ls_goodness_of_fit_obs 1.068
_refine_ls_matrix_type full
_refine_ls_number_parameters 474
_refine_ls_number_reflns 5601
_refine_ls_number_restraints 0
_refine_ls_restrained_S_all 1.052
_refine_ls_restrained_S_obs 1.068
_refine_ls_R_factor_all 0.0910
_refine_ls_R_factor_obs 0.0545
_refine_ls_shift/esd_max 0.016
_refine_ls_shift/esd_mean 0.001
_refine_ls_structure_factor_coef Fsqd
_refine_ls_weighting_details 'w=1/[\s^2^(Fo^2^)+(0.0451P)^2^+63.9435P] where P=(Fo^2^+2Fc^2^)/3'
_refine_ls_weighting_scheme calc
_refine_ls_wR_factor_all 0.1628
_refine_ls_wR_factor_obs 0.1308
_reflns_number_observed 3662
_reflns_number_total 5602
_reflns_observed_criterion >2sigma(I)
_cod_data_source_file ic034368jsi20030724_032409_3.cif
_cod_data_source_block remar4
_cod_depositor_comments
;
The following automatic conversions were performed:

'_refine_ls_weighting_scheme' value 'calc
w=1/[\s^2^(Fo^2^)+(0.0451P)^2^+63.9435P] where P=(Fo^2^+2Fc^2^)/3'
was changed to 'calc'. New tag '_refine_ls_weighting_details' was
created. The value of the new tag was set to
'w=1/[\s^2^(Fo^2^)+(0.0451P)^2^+63.9435P] where P=(Fo^2^+2Fc^2^)/3'.

Automatic conversion script
Id: cif_fix_values 3143 2015-03-26 13:38:13Z robertas 
;
_cod_original_cell_volume 6788(9)
_cod_database_code 4314183

loop_
_symmetry_equiv_pos_as_xyz
'x, y, z'
'-x+1/2, -y, z+1/2'
'-x, y+1/2, -z+1/2'
'x+1/2, -y+1/2, -z'
'-x, -y, -z'
'x-1/2, y, -z-1/2'
'x, -y-1/2, z-1/2'
'-x-1/2, y-1/2, z'

loop_
_atom_site_aniso_label
_atom_site_aniso_U_11
_atom_site_aniso_U_22
_atom_site_aniso_U_33
_atom_site_aniso_U_23
_atom_site_aniso_U_13
_atom_site_aniso_U_12
Re 0.0449(3) 0.0508(3) 0.0616(3) -0.0017(2) -0.0007(2) 0.0001(2)
S1 0.062(2) 0.055(2) 0.074(2) 0.0044(15) -0.0099(14) -0.0053(13)
S2 0.058(2) 0.064(2) 0.074(2) -0.007(2) -0.0122(14) 0.0007(14)
S3 0.057(2) 0.054(2) 0.086(2) 0.0029(15) -0.0002(15) -0.0054(13)
N1 0.050(5) 0.059(6) 0.063(6) 0.003(5) -0.011(4) -0.005(4)
N2 0.043(5) 0.054(5) 0.067(6) 0.004(5) -0.003(4) -0.004(4)
O1 0.049(4) 0.073(5) 0.076(6) -0.005(4) -0.004(4) 0.006(4)
C1 0.075(8) 0.056(7) 0.072(8) -0.013(6) -0.004(6) -0.018(6)
C2 0.093(10) 0.083(10) 0.073(9) -0.012(8) -0.010(8) -0.010(8)
C3 0.099(11) 0.092(11) 0.076(10) -0.001(8) -0.025(9) -0.008(9)
C4 0.064(8) 0.072(9) 0.098(11) 0.013(8) -0.018(7) 0.000(7)
C5 0.054(6) 0.058(7) 0.060(7) 0.006(5) -0.006(5) -0.013(5)
C6 0.043(5) 0.047(6) 0.085(9) 0.012(6) 0.001(5) -0.003(5)
C7 0.036(5) 0.080(9) 0.095(10) 0.000(8) -0.004(6) -0.001(5)
C8 0.061(8) 0.080(9) 0.123(13) -0.008(9) 0.022(9) 0.003(7)
C9 0.059(7) 0.089(10) 0.085(10) -0.023(8) 0.012(7) -0.006(7)
C10 0.059(7) 0.077(9) 0.071(8) -0.002(7) 0.000(6) -0.002(6)
C11 0.053(6) 0.043(6) 0.072(7) 0.003(5) 0.003(5) -0.001(5)
C12 0.082(9) 0.048(7) 0.075(9) -0.002(6) 0.004(7) -0.003(6)
C13 0.075(8) 0.056(8) 0.076(9) -0.023(7) 0.000(7) 0.004(6)
C14 0.053(6) 0.061(7) 0.072(8) 0.006(6) -0.004(6) -0.001(5)
O2 0.072(5) 0.089(7) 0.083(6) -0.011(5) -0.016(5) -0.013(5)
C15 0.048(7) 0.069(8) 0.095(10) 0.000(7) -0.005(6) 0.003(6)
C16 0.070(8) 0.061(8) 0.080(9) -0.012(7) 0.013(7) -0.011(6)
C17 0.076(9) 0.098(12) 0.099(11) 0.009(9) -0.012(8) -0.021(8)
C18 0.054(6) 0.072(8) 0.059(7) -0.002(6) -0.007(5) 0.004(6)
C19 0.078(8) 0.072(9) 0.078(9) 0.002(8) 0.007(7) 0.011(7)
C20 0.085(9) 0.113(12) 0.054(8) -0.015(8) 0.007(7) -0.007(9)
C21 0.101(10) 0.093(11) 0.057(8) 0.002(8) 0.001(7) -0.008(8)
O3 0.134(9) 0.085(7) 0.080(7) 0.024(6) 0.001(6) 0.007(7)
C22 0.067(8) 0.077(9) 0.077(9) -0.009(7) -0.005(7) 0.010(7)
C23 0.058(7) 0.077(9) 0.062(8) 0.001(7) -0.006(6) 0.003(6)
C24 0.144(15) 0.097(13) 0.097(12) 0.031(10) -0.043(11) -0.009(11)
C25 0.061(7) 0.051(7) 0.076(8) 0.014(6) 0.005(6) 0.001(5)
C26 0.083(9) 0.071(9) 0.081(9) 0.008(7) 0.013(8) 0.012(7)
C27 0.080(9) 0.087(9) 0.063(8) 0.003(7) 0.025(7) 0.001(7)
C28 0.086(9) 0.058(8) 0.092(11) 0.006(7) -0.017(8) -0.013(7)
O4 0.089(7) 0.108(8) 0.091(7) 0.001(6) -0.019(5) 0.015(6)
C29 0.072(8) 0.065(8) 0.085(10) -0.006(7) 0.001(7) 0.015(7)
C30 0.076(8) 0.062(8) 0.085(10) -0.002(7) 0.007(7) 0.011(6)
C31 0.094(11) 0.123(14) 0.128(14) -0.004(11) -0.035(11) 0.032(10)
OW1 0.269(16) 0.046(5) 0.092(7) 0.031(5) -0.078(9) -0.019(7)
OM1 0.261(17) 0.093(8) 0.067(7) -0.009(6) -0.027(8) 0.102(10)
CM1 0.240(29) 0.361(42) 0.070(13) 0.103(19) 0.042(15) 0.160(30)

loop_
_atom_site_label
_atom_site_type_symbol
_atom_site_fract_x
_atom_site_fract_y
_atom_site_fract_z
_atom_site_U_iso_or_equiv
_atom_site_thermal_displace_type
_atom_site_occupancy
_atom_site_calc_flag
_atom_site_refinement_flags
_atom_site_disorder_group
Re Re -0.00882(2) 0.06397(2) 0.21365(3) 0.0524(2) Uani 1 d . .
S1 S 0.0421(2) 0.14419(12) 0.1537(2) 0.0638(8) Uani 1 d . .
S2 S -0.0709(2) 0.04292(13) 0.0934(2) 0.0654(8) Uani 1 d . .
S3 S -0.0261(2) -0.03220(12) 0.2302(2) 0.0656(8) Uani 1 d . .
N1 N 0.0707(5) 0.0720(4) 0.3172(6) 0.057(2) Uani 1 d . .
N2 N 0.1180(5) 0.0357(4) 0.1800(6) 0.055(2) Uani 1 d . .
O1 O -0.0850(4) 0.0880(3) 0.2717(5) 0.066(2) Uani 1 d . .
C1 C 0.0411(9) 0.0925(5) 0.3856(7) 0.068(3) Uani 1 d . .
H1 H -0.0139(9) 0.1022(5) 0.3892(7) 0.193(97) Uiso 1 calc R .
C2 C 0.0910(9) 0.0992(6) 0.4488(9) 0.083(4) Uani 1 d . .
H2 H 0.0691(9) 0.1126(6) 0.4955(9) 0.086(44) Uiso 1 calc R .
C3 C 0.1727(10) 0.0866(7) 0.4458(10) 0.089(4) Uani 1 d . .
C4 C 0.2025(9) 0.0660(6) 0.3771(10) 0.078(4) Uani 1 d . .
C5 C 0.1515(7) 0.0588(5) 0.3124(7) 0.057(3) Uani 1 d . .
C6 C 0.1777(6) 0.0367(4) 0.2348(7) 0.058(3) Uani 1 d . .
C7 C 0.2573(6) 0.0204(6) 0.2177(9) 0.070(3) Uani 1 d . .
C8 C 0.2756(8) 0.0026(6) 0.1435(11) 0.088(4) Uani 1 d . .
C9 C 0.2148(8) 0.0025(6) 0.0861(9) 0.078(4) Uani 1 d . .
C10 C 0.1373(8) 0.0201(5) 0.1063(8) 0.069(3) Uani 1 d . .
C11 C 0.1209(6) 0.1720(4) 0.2153(7) 0.056(3) Uani 1 d . .
C12 C 0.1008(9) 0.2047(5) 0.2802(8) 0.069(3) Uani 1 d . .
C13 C 0.1605(8) 0.2319(5) 0.3210(9) 0.069(3) Uani 1 d . .
C14 C 0.2418(7) 0.2285(5) 0.2973(7) 0.062(3) Uani 1 d . .
O2 O 0.2964(5) 0.2596(4) 0.3394(5) 0.082(3) Uani 1 d . .
C15 C 0.2629(8) 0.1936(5) 0.2372(8) 0.071(4) Uani 1 d . .
C16 C 0.2031(8) 0.1667(5) 0.1961(9) 0.070(3) Uani 1 d . .
C17 C 0.3782(8) 0.2638(6) 0.3090(9) 0.091(4) Uani 1 d . .
H17A H 0.4094(17) 0.2882(27) 0.3415(30) 0.106(28) Uiso 1 calc R .
H17B H 0.3764(9) 0.2776(33) 0.2560(20) 0.106(28) Uiso 1 calc R .
H17C H 0.4034(20) 0.2285(9) 0.3091(47) 0.106(28) Uiso 1 calc R .
C18 C -0.0788(7) 0.1023(5) 0.0327(7) 0.062(3) Uani 1 d . .
C19 C -0.0376(8) 0.1064(6) -0.0376(9) 0.076(4) Uani 1 d . .
C20 C -0.0370(9) 0.1529(7) -0.0826(8) 0.084(4) Uani 1 d . .
C21 C -0.0839(9) 0.1985(6) -0.0555(8) 0.084(4) Uani 1 d . .
O3 O -0.0800(7) 0.2437(5) -0.1010(6) 0.100(3) Uani 1 d . .
C22 C -0.1281(8) 0.1937(6) 0.0115(8) 0.074(3) Uani 1 d . .
C23 C -0.1255(7) 0.1462(5) 0.0572(8) 0.066(3) Uani 1 d . .
C24 C -0.1115(11) 0.2934(7) -0.0673(10) 0.113(6) Uani 1 d . .
H24A H -0.1006(45) 0.3232(8) -0.1024(25) 0.098(27) Uiso 1 calc R .
H24B H -0.0853(38) 0.3000(19) -0.0175(25) 0.098(27) Uiso 1 calc R .
H24C H -0.1695(14) 0.2900(14) -0.0595(45) 0.098(27) Uiso 1 calc R .
C25 C 0.0471(7) -0.0544(4) 0.3011(7) 0.063(3) Uani 1 d . .
C26 C 0.0370(9) -0.0481(6) 0.3827(9) 0.078(4) Uani 1 d . .
C27 C 0.0954(8) -0.0628(6) 0.4352(8) 0.077(4) Uani 1 d . .
H27 H 0.0877(8) -0.0561(6) 0.4887(8) 0.110(52) Uiso 1 calc R .
C28 C 0.1672(9) -0.0881(5) 0.4094(9) 0.079(4) Uani 1 d . .
O4 O 0.2227(6) -0.1022(4) 0.4667(6) 0.096(3) Uani 1 d . .
C29 C 0.1790(8) -0.0980(5) 0.3284(9) 0.074(4) Uani 1 d . .
C30 C 0.1178(8) -0.0810(5) 0.2768(9) 0.074(4) Uani 1 d . .
C31 C 0.3000(10) -0.1235(8) 0.4426(11) 0.115(6) Uani 1 d . .
H31A H 0.3322(45) -0.1321(70) 0.4884(11) 0.239(69) Uiso 1 calc R .
H31B H 0.3283(49) -0.0968(29) 0.4113(91) 0.239(69) Uiso 1 calc R .
H31C H 0.2916(11) -0.1558(42) 0.4119(92) 0.239(69) Uiso 1 calc R .
OW1 O 0.1139(9) 0.2750(4) 0.0527(6) 0.136(5) Uani 1 d . .
OM1 O 0.1392(11) 0.3584(5) 0.1625(6) 0.140(6) Uani 1 d . .
CM1 C 0.2100(18) 0.3385(14) 0.1373(11) 0.224(17) Uani 1 d . .
H3 H 0.2039(72) 0.0930(48) 0.4903(73) 0.073(36) Uiso 1 d . .
H4 H 0.2553(71) 0.0520(44) 0.3672(63) 0.064(33) Uiso 1 d . .
H7 H 0.3008(62) 0.0214(38) 0.2608(59) 0.049(27) Uiso 1 d . .
H8 H 0.3570(75) -0.0088(48) 0.1335(70) 0.089(39) Uiso 1 d . .
H9 H 0.2283(68) -0.0127(44) 0.0209(68) 0.074(34) Uiso 1 d . .
H10 H 0.0891(66) 0.0225(43) 0.0666(63) 0.064(32) Uiso 1 d . .
H12 H 0.0428(109) 0.2079(65) 0.2950(90) 0.124(58) Uiso 1 d . .
H13 H 0.1443(64) 0.2488(47) 0.3612(66) 0.060(34) Uiso 1 d . .
H15 H 0.3126(55) 0.1859(32) 0.2290(45) 0.024(21) Uiso 1 d . .
H16 H 0.2158(58) 0.1449(40) 0.1571(59) 0.044(28) Uiso 1 d . .
H19 H -0.0111(90) 0.0690(63) -0.0477(104) 0.125(60) Uiso 1 d . .
H20 H -0.0109(60) 0.1572(42) -0.1408(66) 0.061(30) Uiso 1 d . .
H22 H -0.1703(79) 0.2205(55) 0.0314(78) 0.094(42) Uiso 1 d . .
H23 H -0.1583(57) 0.1456(38) 0.1044(57) 0.045(27) Uiso 1 d . .
H26 H -0.0139(72) -0.0246(50) 0.4194(74) 0.085(39) Uiso 1 d . .
H29 H 0.2309(60) -0.1180(40) 0.3079(54) 0.049(27) Uiso 1 d . .
H30 H 0.1349(78) -0.0927(54) 0.2193(77) 0.090(42) Uiso 1 d . .

loop_
_atom_type_symbol
_atom_type_description
_atom_type_scat_dispersion_real
_atom_type_scat_dispersion_imag
_atom_type_scat_source
C C 0.0033 0.0016 'International Tables Vol C Tables 4.2.6.8 and 6.1.1.4'
H H 0.0000 0.0000 'International Tables Vol C Tables 4.2.6.8 and 6.1.1.4'
N N 0.0061 0.0033 'International Tables Vol C Tables 4.2.6.8 and 6.1.1.4'
O O 0.0106 0.0060 'International Tables Vol C Tables 4.2.6.8 and 6.1.1.4'
S S 0.1246 0.1234 'International Tables Vol C Tables 4.2.6.8 and 6.1.1.4'
Re Re -1.0185 7.2310 'International Tables Vol C Tables 4.2.6.8 and 6.1.1.4'

loop_
_geom_angle_atom_site_label_1
_geom_angle_atom_site_label_2
_geom_angle_atom_site_label_3
_geom_angle
_geom_angle_site_symmetry_1
_geom_angle_site_symmetry_3
_geom_angle_publ_flag
O1 Re N1 86.5(4) . . ?
O1 Re N2 158.2(4) . . ?
N1 Re N2 71.8(3) . . ?
O1 Re S2 105.4(3) . . ?
N1 Re S2 167.5(3) . . ?
N2 Re S2 96.3(3) . . ?
O1 Re S1 102.6(3) . . ?
N1 Re S1 93.5(2) . . ?
N2 Re S1 80.0(2) . . ?
S2 Re S1 87.83(12) . . ?
O1 Re S3 100.9(3) . . ?
N1 Re S3 93.7(2) . . ?
N2 Re S3 80.5(2) . . ?
S2 Re S3 80.39(12) . . ?
S1 Re S3 155.85(11) . . ?
C11 S1 Re 108.6(4) . . ?
C18 S2 Re 110.6(4) . . ?
C25 S3 Re 107.6(4) . . ?
C1 N1 C5 119.1(10) . . ?
C1 N1 Re 120.6(8) . . ?
C5 N1 Re 120.3(8) . . ?
C10 N2 C6 118.4(10) . . ?
C10 N2 Re 122.6(8) . . ?
C6 N2 Re 118.9(8) . . ?
N1 C1 C2 120.5(13) . . ?
C1 C2 C3 121.9(15) . . ?
C4 C3 C2 117.6(14) . . ?
C3 C4 C5 120.7(13) . . ?
N1 C5 C4 120.2(12) . . ?
N1 C5 C6 114.8(9) . . ?
C4 C5 C6 125.0(11) . . ?
N2 C6 C7 121.9(12) . . ?
N2 C6 C5 114.1(9) . . ?
C7 C6 C5 123.9(11) . . ?
C8 C7 C6 119.2(12) . . ?
C7 C8 C9 119.2(12) . . ?
C10 C9 C8 118.8(13) . . ?
N2 C10 C9 122.4(13) . . ?
C16 C11 C12 117.7(12) . . ?
C16 C11 S1 121.5(10) . . ?
C12 C11 S1 120.5(9) . . ?
C13 C12 C11 120.6(13) . . ?
C12 C13 C14 120.3(13) . . ?
O2 C14 C15 124.6(11) . . ?
O2 C14 C13 115.8(11) . . ?
C15 C14 C13 119.5(11) . . ?
C14 O2 C17 117.2(10) . . ?
C16 C15 C14 119.9(12) . . ?
C15 C16 C11 121.7(13) . . ?
C19 C18 C23 118.3(12) . . ?
C19 C18 S2 121.5(10) . . ?
C23 C18 S2 120.1(10) . . ?
C18 C19 C20 123.0(14) . . ?
C19 C20 C21 118.0(13) . . ?
C22 C21 O3 125.3(15) . . ?
C22 C21 C20 119.1(14) . . ?
O3 C21 C20 115.7(13) . . ?
C21 O3 C24 116.8(12) . . ?
C21 C22 C23 121.5(14) . . ?
C18 C23 C22 120.0(13) . . ?
C30 C25 C26 116.2(12) . . ?
C30 C25 S3 120.1(10) . . ?
C26 C25 S3 123.6(10) . . ?
C27 C26 C25 122.4(13) . . ?
C26 C27 C28 120.3(13) . . ?
O4 C28 C27 116.4(14) . . ?
O4 C28 C29 123.8(13) . . ?
C27 C28 C29 119.8(13) . . ?
C28 O4 C31 118.3(12) . . ?
C30 C29 C28 117.5(13) . . ?
C25 C30 C29 123.5(14) . . ?

loop_
_geom_bond_atom_site_label_1
_geom_bond_atom_site_label_2
_geom_bond_distance
_geom_bond_site_symmetry_2
_geom_bond_publ_flag
Re O1 1.691(8) . ?
Re N1 2.191(9) . ?
Re N2 2.255(9) . ?
Re S2 2.334(3) . ?
Re S1 2.366(3) . ?
Re S3 2.395(3) . ?
S1 C11 1.791(11) . ?
S2 C18 1.789(12) . ?
S3 C25 1.779(12) . ?
N1 C1 1.352(15) . ?
N1 C5 1.361(14) . ?
N2 C10 1.344(15) . ?
N2 C6 1.346(14) . ?
C1 C2 1.36(2) . ?
C2 C3 1.37(2) . ?
C3 C4 1.36(2) . ?
C4 C5 1.39(2) . ?
C5 C6 1.48(2) . ?
C6 C7 1.390(15) . ?
C7 C8 1.36(2) . ?
C8 C9 1.39(2) . ?
C9 C10 1.38(2) . ?
C11 C16 1.39(2) . ?
C11 C12 1.40(2) . ?
C12 C13 1.37(2) . ?
C13 C14 1.39(2) . ?
C14 O2 1.374(13) . ?
C14 C15 1.38(2) . ?
O2 C17 1.43(2) . ?
C15 C16 1.37(2) . ?
C18 C19 1.37(2) . ?
C18 C23 1.38(2) . ?
C19 C20 1.37(2) . ?
C20 C21 1.43(2) . ?
C21 C22 1.35(2) . ?
C21 O3 1.35(2) . ?
O3 C24 1.44(2) . ?
C22 C23 1.40(2) . ?
C25 C30 1.39(2) . ?
C25 C26 1.40(2) . ?
C26 C27 1.35(2) . ?
C27 C28 1.40(2) . ?
C28 O4 1.37(2) . ?
C28 C29 1.41(2) . ?
O4 C31 1.42(2) . ?
C29 C30 1.39(2) . ?
OM1 CM1 1.32(2) . ?

loop_
_cod_related_entry_id
_cod_related_entry_database
_cod_related_entry_code
1 ChemSpider 30660938
